data_2004924
loop_
_publ_author_name
'Parker, O. J.'
'Wolther, M. P.'
'Breneman, G. L.'

_publ_section_title
;
 Di-\m-isocyanato-bis[isocyanato(1,10-phenanthroline)copper(II)]
;
_journal_issue 5
_journal_name_full 'Acta Crystallographica Section C'
_journal_page_first 1089
_journal_page_last 1091
_journal_paper_doi 10.1107/S0108270195016799
_journal_volume 52
_journal_year 1996
_chemical_formula_iupac '[Cu2 (NCO)4 (C12 H8 N2)2]'
_chemical_formula_moiety 'C28 H16 Cu2 N8 O4'
_chemical_formula_structural '(Cu (N C O)2 (C12 N2 H8))2'
_chemical_formula_sum 'C28 H16 Cu2 N8 O4'
_chemical_formula_weight 655.58
_space_group_IT_number 14
_symmetry_cell_setting monoclinic
_symmetry_space_group_name_Hall '-P 2ybc'
_symmetry_space_group_name_H-M 'P 1 21/c 1'
_atom_type_scat_source
;
Cromer & Mann (1968) and
International Tables for X-ray Crystallography (1974, Vol. IV)
;
_cell_angle_alpha 90
_cell_angle_beta 118.98(1)
_cell_angle_gamma 90
_cell_formula_units_Z 2
_cell_length_a 7.852(2)
_cell_length_b 13.714(2)
_cell_length_c 13.265(3)
_cell_measurement_reflns_used 25
_cell_measurement_temperature 293
_cell_measurement_theta_max 22.48
_cell_measurement_theta_min 8.93
_cell_volume 1249.6(5)
_computing_cell_refinement 'CAD-4 Software'
_computing_data_collection 'CAD-4 Software (Enraf-Nonius, 1989)'
_computing_data_reduction 'MolEN (Fair, 1990)'
_computing_molecular_graphics 'SHELXTL/PC (Sheldrick, 1990)'
_computing_publication_material MolEN
_computing_structure_refinement MolEN
_computing_structure_solution MolEN
_diffrn_measurement_device 'Enraf Nonius CAD-4'
_diffrn_measurement_method \q/2\q
_diffrn_radiation_type MoK\a
_diffrn_radiation_wavelength 0.71073
_diffrn_reflns_av_R_equivalents 0.018
_diffrn_reflns_limit_h_max 8
_diffrn_reflns_limit_h_min -9
_diffrn_reflns_limit_k_max 15
_diffrn_reflns_limit_k_min 0
_diffrn_reflns_limit_l_max 15
_diffrn_reflns_limit_l_min 0
_diffrn_reflns_number 2303
_diffrn_reflns_theta_max 25.0
_diffrn_standards_decay_% 0.80
_diffrn_standards_interval_time 167
_diffrn_standards_number 1
_exptl_absorpt_coefficient_mu 1.76
_exptl_absorpt_correction_T_max 0.997
_exptl_absorpt_correction_T_min 0.870
_exptl_absorpt_correction_type '\y scan'
_exptl_crystal_colour blue
_exptl_crystal_density_diffrn 1.743
_exptl_crystal_density_method 'not measured'
_exptl_crystal_description needle
_exptl_crystal_size_max 0.70
_exptl_crystal_size_mid 0.20
_exptl_crystal_size_min 0.10
_refine_diff_density_max 0.57
_refine_diff_density_min -0.24
_refine_ls_extinction_method none
_refine_ls_goodness_of_fit_obs 1.44
_refine_ls_hydrogen_treatment 'H atoms refined as riding'
_refine_ls_number_parameters 222
_refine_ls_number_reflns 1814
_refine_ls_R_factor_obs 0.028
_refine_ls_shift/esd_max 0.03
_refine_ls_structure_factor_coef F
_refine_ls_weighting_details 'w = 1/[\s^2^(F) + 0.0004F^2^]'
_refine_ls_weighting_scheme calc
_refine_ls_wR_factor_obs 0.036
_reflns_number_observed 1814
_reflns_number_total 2085
_reflns_observed_criterion I>3\s(I)
_cod_data_source_file pt1036.cif
_cod_data_source_block CuPhen
_cod_depositor_comments
;
The following automatic conversions were performed:

'_refine_ls_weighting_scheme' value 'calc w = 1/[\s^2^(F) +
0.0004F^2^]' was changed to 'calc'. New tag
'_refine_ls_weighting_details' was created. The value of the new tag
was set to 'w = 1/[\s^2^(F) + 0.0004F^2^]'.

Automatic conversion script
Id: cif_fix_values 3143 2015-03-26 13:38:13Z robertas 
;
_cod_original_sg_symbol_H-M 'P 21/c'
_cod_database_code 2004924

loop_
_symmetry_equiv_pos_as_xyz
x,y,z
-x,-y,-z
x,1/2-y,1/2+z
-x,-1/2+y,-1/2-z

loop_
_atom_site_aniso_label
_atom_site_aniso_U_11
_atom_site_aniso_U_22
_atom_site_aniso_U_33
_atom_site_aniso_U_12
_atom_site_aniso_U_13
_atom_site_aniso_U_23
Cu 0.03330(10) 0.04020(10) 0.03760(10) -0.00160(10) 0.01800(8) -0.00250(10)
O1 0.1340(10) 0.0580(10) 0.0920(10) -0.0360(10) 0.0573(9) -0.0309(9)
O2 0.116(2) 0.118(2) 0.0401(9) -0.0160(10) 0.0170(10) -0.0070(10)
N1 0.0448(8) 0.0410(10) 0.0578(8) -0.0054(8) 0.0279(6) -0.0045(8)
N2 0.0500(10) 0.0700(10) 0.0418(8) -0.0039(9) 0.0189(7) -0.0063(9)
N3 0.0343(7) 0.0420(10) 0.0389(7) 0.0011(6) 0.0186(5) 0.0000(6)
N4 0.0350(7) 0.0436(9) 0.0412(7) 0.0017(7) 0.0220(5) 0.0026(7)
C1 0.0460(10) 0.0530(10) 0.0411(9) -0.0040(10) 0.0215(7) -0.0060(10)
C2 0.0500(10) 0.0460(10) 0.0460(10) -0.0020(9) 0.0210(8) 0.0005(9)
C3 0.0450(10) 0.0490(10) 0.0490(10) 0.0037(9) 0.0246(7) 0.0093(9)
C4 0.0530(10) 0.0670(10) 0.0460(10) 0.0110(10) 0.0247(7) 0.0160(10)
C5 0.0400(10) 0.077(2) 0.0365(9) 0.0080(10) 0.0150(7) -0.0010(10)
C6 0.0395(9) 0.0530(10) 0.0417(9) 0.0037(9) 0.0204(7) -0.0086(9)
C7 0.0410(10) 0.0640(10) 0.0520(10) -0.0060(10) 0.0157(8) -0.0190(10)
C8 0.0490(10) 0.0490(10) 0.0700(10) -0.0110(10) 0.0291(8) -0.0160(10)
C9 0.0439(9) 0.0430(10) 0.0590(10) -0.0027(9) 0.0302(7) -0.0058(9)
C10 0.0610(10) 0.0450(10) 0.0780(10) -0.0070(10) 0.0416(8) 0.0040(10)
C11 0.0660(10) 0.0560(10) 0.0650(10) 0.0010(10) 0.0363(8) 0.0170(10)
C12 0.0450(10) 0.0550(10) 0.0450(10) 0.0040(10) 0.0230(7) 0.0100(9)
C13 0.0331(8) 0.0390(10) 0.0428(8) 0.0030(8) 0.0215(6) -0.0027(8)
C14 0.0323(8) 0.0430(10) 0.0415(8) 0.0022(8) 0.0216(6) -0.0046(8)

loop_
_atom_site_label
_atom_site_fract_x
_atom_site_fract_y
_atom_site_fract_z
_atom_site_B_iso_or_equiv
Cu 0.15358(3) 0.00811(2) 0.95188(2) 2.900(6)
O1 -0.0654(3) -0.2688(2) 0.9251(2) 7.38(7)
O2 -0.2023(4) -0.0172(2) 0.5922(2) 7.92(8)
N1 0.0354(3) -0.1078(1) 0.9807(2) 3.69(4)
N2 -0.0221(3) 0.0117(2) 0.7883(2) 4.37(5)
N3 0.3831(2) 0.0039(1) 1.1146(1) 2.99(4)
N4 0.3058(2) 0.1260(1) 0.9443(1) 3.04(4)
C1 -0.0133(3) -0.1864(2) 0.9512(2) 3.66(5)
C2 -0.1083(4) -0.0034(2) 0.6937(2) 3.82(6)
C3 0.4204(3) -0.0600(2) 1.1981(2) 3.72(5)
C4 0.5767(3) -0.0496(2) 1.3088(2) 4.34(6)
C5 0.6988(3) 0.0286(2) 1.3350(2) 4.17(6)
C6 0.6630(3) 0.0982(2) 1.2489(2) 3.51(5)
C7 0.7790(3) 0.1837(2) 1.2661(2) 4.33(6)
C8 0.7367(3) 0.2469(2) 1.1795(2) 4.38(6)
C9 0.5773(3) 0.2309(2) 1.0666(2) 3.65(5)
C10 0.5250(3) 0.2935(2) 0.9723(2) 4.59(6)
C11 0.3711(3) 0.2696(2) 0.8682(2) 4.78(6)
C12 0.2650(3) 0.1857(2) 0.8564(2) 3.75(5)
C13 0.4612(3) 0.1484(2) 1.0481(2) 2.93(5)
C14 0.5041(3) 0.0815(2) 1.1400(2) 2.95(4)
H3 0.337 -0.115 1.182 4.3(5)
H4 0.599 -0.097 1.366 4.7(6)
H5 0.806 0.036 1.410 5.0(6)
H7 0.887 0.196 1.340 5.1(6)
H8 0.815 0.304 1.194 5.6(6)
H10 0.596 0.352 0.981 5.5(6)
H11 0.337 0.311 0.803 6.0(7)
H12 0.159 0.170 0.783 4.8(6)

loop_
_geom_angle_atom_site_label_1
_geom_angle_atom_site_label_2
_geom_angle_atom_site_label_3
_geom_angle_site_symmetry_1
_geom_angle
_geom_angle_publ_flag
N1 Cu N2 . 95.27(9) yes
N1 Cu N3 . 91.70(8) yes
N1 Cu N4 . 172.26(8) yes
N2 Cu N3 . 167.98(9) yes
N2 Cu N4 . 92.35(9) yes
N3 Cu N4 . 80.56(7) yes
Cu N1 C1 . 143.3(2) yes
Cu N2 C2 . 166.3(2) yes
Cu N3 C3 . 128.8(2) yes
Cu N3 C14 . 113.3(2) yes
C3 N3 C14 . 117.8(2) yes
Cu N4 C12 . 129.2(2) yes
Cu N4 C13 . 112.80(10) yes
C12 N4 C13 . 117.7(2) yes
O1 C1 N1 . 176.7(3) yes
O2 C2 N2 . 178.3(3) yes
N3 C3 C4 . 122.5(2) yes
C3 C4 C5 . 120.0(2) yes
C4 C5 C6 . 119.1(2) yes
C5 C6 C14 . 117.0(2) yes
C5 C6 C7 . 124.3(2) yes
C7 C6 C14 . 118.6(2) yes
C6 C7 C8 . 121.1(2) yes
C7 C8 C9 . 121.6(2) yes
C8 C9 C10 . 124.6(2) yes
C8 C9 C13 . 118.3(2) yes
C10 C9 C13 . 117.0(2) yes
C9 C10 C11 . 119.2(3) yes
C10 C11 C12 . 120.3(3) yes
N4 C12 C11 . 122.4(3) yes
N4 C13 C9 . 123.3(2) yes
N4 C13 C14 . 116.3(2) yes
C9 C13 C14 . 120.4(2) yes
N3 C14 C6 . 123.6(2) yes
N3 C14 C13 . 116.4(2) yes
C6 C14 C13 . 120.0(2) yes
Cu N1 Cu 2_557 92.59(8) yes
Cu N1 C1 2_557 118.9(2) yes
N1 Cu N1 2_557 87.41(8) yes
N1 Cu N2 2_557 99.49(9) yes
N1 Cu N3 2_557 90.58(8) yes
N1 Cu N4 2_557 92.73(7) yes

loop_
_geom_bond_atom_site_label_1
_geom_bond_atom_site_label_2
_geom_bond_site_symmetry_1
_geom_bond_site_symmetry_2
_geom_bond_distance
_geom_bond_publ_flag
Cu Cu . 2_557 3.2373(5) yes
Cu N1 . . 1.970(2) yes
Cu N2 . . 1.927(2) yes
Cu N3 . . 2.035(2) yes
Cu N4 . . 2.042(2) yes
O1 C1 . . 1.193(3) yes
Cu N1 2_557 . 2.481(2) yes
O2 C2 . . 1.196(4) yes
N1 C1 . . 1.147(3) yes
N2 C2 . . 1.119(4) yes
N3 C3 . . 1.329(3) yes
N3 C14 . . 1.356(3) yes
N4 C12 . . 1.330(3) yes
N4 C13 . . 1.360(3) yes
C3 C4 . . 1.391(4) yes
C4 C5 . . 1.366(4) yes
C5 C6 . . 1.409(4) yes
C6 C7 . . 1.434(4) yes
C6 C14 . . 1.396(3) yes
C7 C8 . . 1.346(4) yes
C8 C9 . . 1.428(4) yes
C9 C10 . . 1.405(4) yes
C9 C13 . . 1.398(3) yes
C10 C11 . . 1.363(4) yes
C11 C12 . . 1.385(4) yes
C13 C14 . . 1.430(3) yes
